data_1531726
loop_
_publ_author_name
'Lefevre, C.'
'Venturini, G.'
'Malaman, B.'

_publ_section_title
;
 A neutron diffraction study of (Hf Fe6 Ge6)-type Dy Mn6 Ge6-x Gax
 compounds (x = 0.1, 0.2 and 1.0)
;
_journal_name_full 'Journal of Alloys Compd.'
_journal_page_first 1
_journal_page_last 9
_journal_volume 337
_journal_year 2002
_chemical_formula_sum 'Dy Ga0.1 Ge5.9 Mn6'
_chemical_name_systematic 'Dy Mn6 (Ge5.9 Ga0.1)'
_space_group_IT_number 191
_symmetry_space_group_name_Hall '-P 6 2'
_symmetry_space_group_name_H-M 'P 6/m m m'
_cell_angle_alpha 90
_cell_angle_beta 90
_cell_angle_gamma 120
_cell_formula_units_Z 1
_cell_length_a 5.2096
_cell_length_b 5.2096
_cell_length_c 8.1406
_cell_volume 191.336
_citation_journal_id_ASTM JALCEU
_cod_data_source_file Lefevre_JALCEU_2002_446.cif
_cod_data_source_block Dy1Ga0.1Ge5.9Mn6
_cod_original_cell_volume 191.3356
_cod_original_formula_sum 'Dy1 Ga0.1 Ge5.9 Mn6'
_cod_database_code 1531726

loop_
_symmetry_equiv_pos_as_xyz
x,y,z
x-y,x,z
-y,x-y,z
-x,-y,z
-x+y,-x,z
y,-x+y,z
-y,-x,-z
x-y,-y,-z
x,x-y,-z
y,x,-z
-x+y,y,-z
-x,-x+y,-z
-x,-y,-z
-x+y,-x,-z
y,-x+y,-z
x,y,-z
x-y,x,-z
-y,x-y,-z
y,x,z
-x+y,y,z
-x,-x+y,z
-y,-x,z
x-y,-y,z
x,x-y,z

loop_
_atom_site_label
_atom_site_type_symbol
_atom_site_fract_x
_atom_site_fract_y
_atom_site_fract_z
_atom_site_occupancy
_atom_site_U_iso_or_equiv
Ge2 Ge 0.3333 0.6667 0.5 0.983 0.0
Ga1 Ga 0.3333 0.6667 0 0.017 0.0
Ga2 Ga 0.3333 0.6667 0.5 0.017 0.0
Dy1 Dy 0 0 0 1 0.0
Ge1 Ge 0.3333 0.6667 0 0.983 0.0
Ge3 Ge 0 0 0.3471 0.983 0.0
Mn1 Mn 0 0.5 0.249 1 0.0
Ga3 Ga 0 0 0.3471 0.017 0.0
